data_4119732
loop_
_publ_author_name
'Jillian E. Spangler'
'Huw M. L. Davies'

_publ_section_title
;
 Catalytic Asymmetric Synthesis of Pyrroloindolines via a
 Rhodium(II)-Catalyzed Annulation of Indoles
;
_journal_name_full 'Journal of the American Chemical Society'
_journal_page_first 6802
_journal_page_last 6805
_journal_paper_doi 10.1021/ja4025337
_journal_volume 135
_journal_year 2013
_chemical_absolute_configuration unk
_chemical_formula_moiety 'C20 H22 N2 O2 S'
_chemical_formula_sum 'C20 H22 N2 O2 S'
_chemical_formula_weight 354.48
_space_group_crystal_system orthorhombic
_space_group_IT_number 19
_space_group_name_Hall 'P 2ac 2ab'
_space_group_name_H-M_alt 'P 21 21 21'
_symmetry_space_group_name_Hall 'P 2ac 2ab'
_symmetry_space_group_name_H-M 'P 21 21 21'
_cell_angle_alpha 90
_cell_angle_beta 90
_cell_angle_gamma 90
_cell_formula_units_Z 4
_cell_length_a 10.0751(12)
_cell_length_b 10.7241(13)
_cell_length_c 16.6027(19)
_cell_volume 1793.9(4)
_diffrn_measured_fraction_theta_full 0.996873
_diffrn_measured_fraction_theta_max 0.996873
_diffrn_radiation_wavelength 0.71073
_diffrn_reflns_av_R_equivalents 0.0226
_diffrn_reflns_av_unetI/netI 0.0247
_diffrn_reflns_limit_h_max 14
_diffrn_reflns_limit_h_min -14
_diffrn_reflns_limit_k_max 15
_diffrn_reflns_limit_k_min -15
_diffrn_reflns_limit_l_max 23
_diffrn_reflns_limit_l_min -23
_diffrn_reflns_number 16690
_diffrn_reflns_theta_full 31.081663
_diffrn_reflns_theta_max 31.08
_diffrn_reflns_theta_min 2.26
_exptl_absorpt_coefficient_mu 0.196
_exptl_crystal_density_diffrn 1.3124
_exptl_crystal_F_000 752.7792
_refine_diff_density_max 0.501942
_refine_diff_density_min -0.335772
_refine_diff_density_rms 0.068013
_refine_ls_abs_structure_details 'Flack, H. D. (1983). Acta Cryst. A39, 876-881.'
_refine_ls_abs_structure_Flack 0.02(5)
_refine_ls_d_res_high 0.688346
_refine_ls_d_res_low 9.008290
_refine_ls_goodness_of_fit_ref 1.054037
_refine_ls_hydrogen_treatment mixed
_refine_ls_matrix_type full
_refine_ls_number_constraints 26
_refine_ls_number_parameters 256
_refine_ls_number_reflns 5739
_refine_ls_number_restraints 6
_refine_ls_restrained_S_all 1.053461
_refine_ls_R_factor_all 0.051560
_refine_ls_R_factor_gt 0.048183
_refine_ls_shift/su_max 0.1663
_refine_ls_shift/su_mean 0.0145
_refine_ls_structure_factor_coef Fsqd
_refine_ls_weighting_details 'w=1/[\s^2^(Fo^2^)+(0.0935P)^2^+0.0159P] where P=(Fo^2^+2Fc^2^)/3'
_refine_ls_weighting_scheme calc
_refine_ls_wR_factor_ref 0.124917
_reflns_Friedel_coverage 0.996
_reflns_limit_h_max 14
_reflns_limit_h_min -14
_reflns_limit_k_max 15
_reflns_limit_k_min -15
_reflns_limit_l_max 23
_reflns_limit_l_min -23
_reflns_number_gt 5299
_reflns_number_total 5739
_reflns_threshold_expression I>=2u(I)
_cod_data_source_file ja4025337_si_002.cif
_cod_data_source_block JESL15601
_cod_database_code 4119732

loop_
_space_group_symop_id
_space_group_symop_operation_xyz
1 x,y,z
2 x+1/2,-y+1/2,-z
3 -x,y+1/2,-z+1/2
4 -x+1/2,-y,z+1/2

loop_
_atom_site_label
_atom_site_type_symbol
_atom_site_fract_x
_atom_site_fract_y
_atom_site_fract_z
_atom_site_U_iso_or_equiv
_atom_site_adp_type
_atom_site_occupancy
_atom_site_refinement_flags_posn
_atom_site_disorder_group
S1 S 0.28556(3) 0.70994(3) 0.02018(2) 0.03272(10) Uani 1.000000 . .
O1 O 0.28164(16) 0.76893(12) -0.05730(8) 0.0488(3) Uani 1.000000 . .
O2 O 0.17266(13) 0.72203(13) 0.07263(9) 0.0496(3) Uani 1.000000 . .
N1 N 0.30477(12) 0.55832(11) 0.00432(7) 0.0313(2) Uani 1.000000 . .
N2b N 0.3593(3) 0.4640(3) -0.12142(17) 0.0333(4) Uiso 0.500000 . 2
C4 C 0.47537(13) 0.39698(12) -0.00009(8) 0.0284(2) Uani 1.000000 . .
C6 C 0.29715(14) 0.48012(13) 0.07331(8) 0.0308(2) Uani 1.000000 . .
C3 C 0.44602(13) 0.29170(14) -0.05914(8) 0.0297(2) Uani 1.000000 . .
C7 C 0.38811(14) 0.29025(13) 0.13657(8) 0.0295(2) Uani 1.000000 . .
C5 C 0.38753(14) 0.38893(12) 0.07491(8) 0.0286(2) Uani 1.000000 . .
C14 C 0.46770(16) 0.16507(14) -0.05200(10) 0.0364(3) Uani 1.000000 . .
C8 C 0.26723(16) 0.24942(13) 0.16929(9) 0.0328(3) Uani 1.000000 . .
C1 C 0.41986(16) 0.51381(13) -0.04569(8) 0.0333(3) Uani 1.000000 . .
C2 C 0.39346(16) 0.34103(15) -0.12951(9) 0.0357(3) Uani 1.000000 . .
C9 C 0.26417(18) 0.16100(15) 0.23075(10) 0.0400(3) Uani 1.000000 . .
C12 C 0.50526(17) 0.23643(16) 0.16621(10) 0.0402(3) Uani 1.000000 . .
C13 C 0.62571(14) 0.41080(16) 0.01461(10) 0.0364(3) Uani 1.000000 . .
C19 C 0.42893(18) 0.75801(15) 0.07235(12) 0.0412(3) Uani 1.000000 . .
C16 C 0.38559(18) 0.13730(18) -0.18675(12) 0.0462(4) Uani 1.000000 . .
C17 C 0.36427(17) 0.26514(18) -0.19543(11) 0.0432(4) Uani 1.000000 . .
C10 C 0.3810(2) 0.10874(15) 0.25897(10) 0.0440(4) Uani 1.000000 . .
C11 C 0.4996(2) 0.14605(18) 0.22666(10) 0.0464(4) Uani 1.000000 . .
C15 C 0.43532(17) 0.08716(16) -0.11743(12) 0.0451(4) Uani 1.000000 . .
C18 C 0.3346(2) 0.5504(2) -0.18582(10) 0.0475(4) Uani 1.000000 . .
C20 C 0.4189(3) 0.8913(2) 0.1005(2) 0.0784(8) Uani 1.000000 . .
H13a H 0.661(2) 0.3327(12) 0.0308(13) 0.044(5) Uiso 1.000000 . .
H6 H 0.2317(19) 0.4981(19) 0.1024(11) 0.029(4) Uiso 1.000000 . .
H13b H 0.639(2) 0.4768(13) 0.0521(9) 0.035(5) Uiso 1.000000 . .
H13c H 0.6711(19) 0.428(2) -0.0341(8) 0.040(5) Uiso 1.000000 . .
N2a N 0.4042(3) 0.4748(3) -0.12630(17) 0.0333(4) Uiso 0.500000 . 1
H20a H 0.397(2) 0.9440(4) 0.0556(4) 0.1176(13) Uiso 1.000000 G .
H20b H 0.3507(18) 0.8979(5) 0.1406(11) 0.1176(13) Uiso 1.000000 G .
H20c H 0.5023(9) 0.9168(8) 0.1231(14) 0.1176(13) Uiso 1.000000 G .
H1 H 0.4811(19) 0.5845(19) -0.0599(11) 0.031(4) Uiso 1.000000 . .
H19a H 0.44234(18) 0.70414(15) 0.11857(12) 0.0494(4) Uiso 1.000000 R .
H19b H 0.50542(18) 0.74946(15) 0.03731(12) 0.0494(4) Uiso 1.000000 R .
H17 H 0.33188(17) 0.29846(18) -0.24327(11) 0.0519(5) Uiso 1.000000 R .
H16 H 0.36531(18) 0.08459(18) -0.22950(12) 0.0555(5) Uiso 1.000000 R .
H15 H 0.44783(17) 0.00146(16) -0.11340(12) 0.0541(5) Uiso 1.000000 R .
H14 H 0.50301(16) 0.13184(14) -0.00491(10) 0.0437(4) Uiso 1.000000 R .
H18a H 0.371(3) 0.6324(15) -0.1727(19) 0.080(9) Uiso 1.000000 . .
H12 H 0.58695(17) 0.26102(16) 0.14552(10) 0.0483(4) Uiso 1.000000 R .
H11 H 0.5779(2) 0.11049(18) 0.24537(10) 0.0557(5) Uiso 1.000000 R .
H10 H 0.3789(2) 0.04886(15) 0.29947(10) 0.0528(5) Uiso 1.000000 R .
H9 H 0.18335(18) 0.13697(15) 0.25292(10) 0.0480(4) Uiso 1.000000 R .
H8 H 0.18798(16) 0.28188(13) 0.14966(9) 0.0393(3) Uiso 1.000000 R .
H18b H 0.378(3) 0.539(3) -0.2382(10) 0.085(10) Uiso 1.000000 . .
H18c H 0.2391(10) 0.550(4) -0.196(2) 0.102(12) Uiso 1.000000 . .

loop_
_atom_site_aniso_label
_atom_site_aniso_U_11
_atom_site_aniso_U_22
_atom_site_aniso_U_33
_atom_site_aniso_U_12
_atom_site_aniso_U_13
_atom_site_aniso_U_23
S1 0.03261(16) 0.03005(15) 0.03551(17) 0.00627(12) -0.00193(13) 0.00245(13)
O1 0.0671(8) 0.0392(6) 0.0402(6) 0.0090(6) -0.0076(6) 0.0089(5)
O2 0.0385(6) 0.0474(7) 0.0629(8) 0.0132(5) 0.0104(6) 0.0014(6)
N1 0.0323(5) 0.0276(5) 0.0341(6) 0.0009(4) -0.0006(4) 0.0016(4)
C4 0.0293(5) 0.0282(5) 0.0277(6) -0.0006(4) 0.0015(5) -0.0013(5)
C6 0.0304(6) 0.0313(6) 0.0307(6) -0.0003(5) 0.0013(5) 0.0010(5)
C3 0.0258(5) 0.0322(6) 0.0311(6) -0.0026(5) 0.0039(5) -0.0051(5)
C7 0.0356(6) 0.0282(5) 0.0246(5) 0.0005(5) -0.0005(5) -0.0017(5)
C5 0.0307(6) 0.0301(5) 0.0251(6) -0.0020(5) 0.0007(5) -0.0008(4)
C14 0.0355(7) 0.0328(6) 0.0409(8) -0.0025(5) 0.0087(6) -0.0033(6)
C8 0.0369(7) 0.0297(6) 0.0318(6) -0.0019(5) 0.0002(5) -0.0001(5)
C1 0.0442(7) 0.0289(6) 0.0268(6) 0.0015(5) 0.0018(5) -0.0007(5)
C2 0.0388(7) 0.0384(7) 0.0300(6) 0.0011(6) 0.0016(6) -0.0062(6)
C9 0.0510(9) 0.0322(6) 0.0367(7) -0.0048(6) 0.0049(7) 0.0016(6)
C12 0.0376(7) 0.0460(8) 0.0371(7) 0.0052(6) -0.0021(6) 0.0061(6)
C13 0.0300(6) 0.0420(7) 0.0373(7) -0.0077(5) 0.0014(6) -0.0032(6)
C19 0.0407(7) 0.0357(7) 0.0471(9) 0.0018(6) -0.0073(7) -0.0059(6)
C16 0.0385(7) 0.0500(8) 0.0502(9) -0.0104(7) 0.0070(7) -0.0218(8)
C17 0.0398(8) 0.0552(10) 0.0347(7) -0.0008(7) -0.0007(6) -0.0151(7)
C10 0.0657(11) 0.0340(7) 0.0324(7) 0.0005(7) -0.0020(7) 0.0043(6)
C11 0.0555(10) 0.0439(8) 0.0398(8) 0.0070(7) -0.0124(8) 0.0083(7)
C15 0.0425(8) 0.0348(7) 0.0581(10) -0.0076(6) 0.0115(8) -0.0144(7)
C18 0.0621(10) 0.0529(10) 0.0274(7) 0.0052(8) -0.0012(7) 0.0093(7)
C20 0.0932(19) 0.0413(10) 0.101(2) 0.0021(11) -0.0250(17) -0.0251(12)

loop_
_atom_type_symbol
_atom_type_scat_dispersion_real
_atom_type_scat_dispersion_imag
_atom_type_scat_source
_atom_type_scat_dispersion_source
H 0.00000 0.00000 'Custom 4-gaussian' custom
C 0.00330 0.00160 'Custom 4-gaussian' custom
S 0.12460 0.12340 'Custom 4-gaussian' custom
O 0.01060 0.00600 'Custom 4-gaussian' custom
N 0.00610 0.00330 'Custom 4-gaussian' custom

loop_
_geom_angle_atom_site_label_1
_geom_angle_atom_site_label_2
_geom_angle_atom_site_label_3
_geom_angle
O2 S1 O1 118.78(9)
N1 S1 O1 107.05(7)
N1 S1 O2 106.07(7)
C19 S1 O1 109.55(9)
C19 S1 O2 108.93(9)
C19 S1 N1 105.63(7)
C6 N1 S1 116.36(10)
C1 N1 S1 119.26(9)
C1 N1 C6 107.41(10)
C2 N2b C1 108.9(2)
C18 N2b C1 117.8(2)
C18 N2b C2 126.3(2)
C5 C4 C3 111.68(11)
C1 C4 C3 102.26(11)
C1 C4 C5 103.40(11)
C13 C4 C3 111.33(11)
C13 C4 C5 116.42(12)
C13 C4 C1 110.51(12)
C5 C6 N1 114.26(13)
H6 C6 N1 111.8(13)
H6 C6 C5 133.7(13)
C14 C3 C4 130.00(14)
C2 C3 C4 109.46(12)
C2 C3 C14 120.51(14)
C8 C7 C5 119.34(12)
C12 C7 C5 122.88(13)
C12 C7 C8 117.76(13)
C6 C5 C4 109.67(12)
C7 C5 C4 127.16(12)
C7 C5 C6 122.85(13)
C15 C14 C3 118.73(17)
H14 C14 C3 120.63(10)
H14 C14 C15 120.63(11)
C9 C8 C7 121.00(15)
H8 C8 C7 119.50(8)
H8 C8 C9 119.50(10)
C4 C1 N1 105.21(11)
H1 C1 N1 111.3(11)
H1 C1 C4 119.8(11)
C17 C2 C3 121.24(15)
C10 C9 C8 120.28(16)
H9 C9 C8 119.86(10)
H9 C9 C10 119.86(10)
C11 C12 C7 120.22(16)
H12 C12 C7 119.89(9)
H12 C12 C11 119.89(11)
H13a C13 C4 108.9(14)
H13b C13 C4 108.2(12)
H13b C13 H13a 114.9(17)
H13c C13 C4 111.0(13)
H13c C13 H13a 104(2)
H13c C13 H13b 110.2(16)
C20 C19 S1 112.04(15)
H19a C19 S1 109.20(6)
H19a C19 C20 109.20(15)
H19b C19 S1 109.20(6)
H19b C19 C20 109.20(16)
H19b C19 H19a 107.9
C15 C16 C17 122.04(16)
H16 C16 C17 118.98(11)
H16 C16 C15 118.98(10)
C16 C17 C2 117.36(18)
H17 C17 C2 121.32(11)
H17 C17 C16 121.32(11)
C11 C10 C9 119.39(15)
H10 C10 C9 120.31(10)
H10 C10 C11 120.31(10)
C10 C11 C12 121.32(16)
H11 C11 C12 119.34(11)
H11 C11 C10 119.34(10)
C16 C15 C14 120.08(16)
H15 C15 C14 119.96(11)
H15 C15 C16 119.96(10)
H18b C18 H18a 98(3)
H18c C18 H18a 114(3)
H18c C18 H18b 107(3)
H20a C20 C19 109.5
H20b C20 C19 109.5
H20b C20 H20a 109.5
H20c C20 C19 109.5
H20c C20 H20a 109.5
H20c C20 H20b 109.5
C2 N2a C1 109.8(2)
C18 N2a C1 122.1(2)
C18 N2a C2 119.5(2)

loop_
_geom_bond_atom_site_label_1
_geom_bond_atom_site_label_2
_geom_bond_distance
S1 O1 1.4341(12)
S1 O2 1.4385(13)
S1 N1 1.6585(12)
S1 C19 1.7613(17)
N1 C6 1.4217(17)
N1 C1 1.5038(19)
N2b C1 1.496(3)
N2b C2 1.370(3)
N2b C18 1.436(3)
C4 C3 1.5242(18)
C4 C5 1.5301(18)
C4 C1 1.5671(19)
C4 C13 1.541(2)
C6 C5 1.3365(19)
C6 H6 0.840(19)
C3 C14 1.380(2)
C3 C2 1.388(2)
C7 C5 1.4724(19)
C7 C8 1.4037(19)
C7 C12 1.403(2)
C14 C15 1.409(2)
C14 H14 0.9300
C8 C9 1.393(2)
C8 H8 0.9300
C1 N2a 1.411(3)
C1 H1 1.01(2)
C2 C17 1.395(2)
C2 N2a 1.440(3)
C9 C10 1.385(3)
C9 H9 0.9300
C12 C11 1.396(2)
C12 H12 0.9300
C13 H13a 0.947(7)
C13 H13b 0.952(7)
C13 H13c 0.947(7)
C19 C20 1.507(2)
C19 H19a 0.9700
C19 H19b 0.9700
C16 C17 1.395(3)
C16 C15 1.366(3)
C16 H16 0.9300
C17 H17 0.9300
C10 C11 1.370(3)
C10 H10 0.9300
C11 H11 0.9300
C15 H15 0.9300
C18 N2a 1.458(3)
C18 H18a 0.977(7)
C18 H18b 0.983(7)
C18 H18c 0.977(7)
C20 H20a 0.9600
C20 H20b 0.9600
C20 H20c 0.9600

loop_
_restr_equal_distance_atom_site_label_1
_restr_equal_distance_atom_site_label_2
_restr_equal_distance_site_symmetry_2
_restr_equal_distance_class_id
C13 H13a 1 2
C13 H13b 1 2
C13 H13c 1 2
C18 H18a 1 1
C18 H18b 1 1
C18 H18c 1 1

loop_
_restr_equal_distance_class_class_id
_restr_equal_distance_class_target_weight_param
_restr_equal_distance_class_average
_restr_equal_distance_class_esd
_restr_equal_distance_class_diff_max
1 0.0050 0.9791 0.0028 0.0039
2 0.0050 0.9486 0.0021 0.0029
